data_4314414
loop_
_publ_author_name
'Chong-Qing Wan'
'Liang Zhao'
'Thomas C. W. Mak'

_publ_section_title
;
 Dipyrazinyl Sulfoxide Complexes of Silver(I), Zinc(II), and Cadmium(II):
 Ligation Modes and Anion Tuning
;
_journal_name_full 'Inorganic Chemistry'
_journal_page_first 97
_journal_page_last 107
_journal_paper_doi 10.1021/ic901521j
_journal_volume 49
_journal_year 2010
_chemical_formula_sum 'C10 H9 Ag N6 O4 S'
_chemical_formula_weight 417.16
_chemical_name_systematic
; 
 ? 
;
_space_group_IT_number 14
_symmetry_cell_setting monoclinic
_symmetry_space_group_name_Hall '-P 2yn'
_symmetry_space_group_name_H-M 'P 1 21/n 1'
_atom_sites_solution_hydrogens geom
_atom_sites_solution_primary direct
_atom_sites_solution_secondary difmap
_audit_creation_method SHELXL-97
_cell_angle_alpha 90.00
_cell_angle_beta 96.633(2)
_cell_angle_gamma 90.00
_cell_formula_units_Z 4
_cell_length_a 7.6321(10)
_cell_length_b 23.598(3)
_cell_length_c 7.6718(10)
_cell_measurement_temperature 273(2)
_cell_volume 1372.5(3)
_computing_cell_refinement 'Bruker SMART'
_computing_data_collection 'Bruker SMART'
_computing_data_reduction 'Bruker SAINT'
_computing_molecular_graphics 'Bruker SHELXTL'
_computing_publication_material 'Bruker SHELXTL'
_computing_structure_refinement 'SHELXL-97 (Sheldrick, 1997)'
_computing_structure_solution 'SHELXS-97 (Sheldrick, 1990)'
_diffrn_ambient_temperature 273(2)
_diffrn_measured_fraction_theta_full 0.999
_diffrn_measured_fraction_theta_max 0.999
_diffrn_radiation_monochromator graphite
_diffrn_radiation_source 'fine-focus sealed tube'
_diffrn_radiation_type MoK\a
_diffrn_radiation_wavelength 0.71073
_diffrn_reflns_av_R_equivalents 0.0285
_diffrn_reflns_av_sigmaI/netI 0.0311
_diffrn_reflns_limit_h_max 10
_diffrn_reflns_limit_h_min -8
_diffrn_reflns_limit_k_max 19
_diffrn_reflns_limit_k_min -31
_diffrn_reflns_limit_l_max 9
_diffrn_reflns_limit_l_min -10
_diffrn_reflns_number 9464
_diffrn_reflns_theta_full 28.33
_diffrn_reflns_theta_max 28.33
_diffrn_reflns_theta_min 1.73
_exptl_absorpt_coefficient_mu 1.650
_exptl_absorpt_correction_T_max 1.000000
_exptl_absorpt_correction_T_min 0.840845
_exptl_absorpt_correction_type multi-scan
_exptl_absorpt_process_details sadabs
_exptl_crystal_colour colorless
_exptl_crystal_density_diffrn 2.019
_exptl_crystal_density_method 'not measured'
_exptl_crystal_description block
_exptl_crystal_F_000 824
_exptl_crystal_size_max 0.26
_exptl_crystal_size_mid 0.19
_exptl_crystal_size_min 0.12
_refine_diff_density_max 0.888
_refine_diff_density_min -1.064
_refine_diff_density_rms 0.091
_refine_ls_extinction_method none
_refine_ls_goodness_of_fit_ref 1.121
_refine_ls_hydrogen_treatment mixed
_refine_ls_matrix_type full
_refine_ls_number_parameters 211
_refine_ls_number_reflns 3415
_refine_ls_number_restraints 9
_refine_ls_restrained_S_all 1.119
_refine_ls_R_factor_all 0.0443
_refine_ls_R_factor_gt 0.0372
_refine_ls_shift/su_max 0.001
_refine_ls_shift/su_mean 0.000
_refine_ls_structure_factor_coef Fsqd
_refine_ls_weighting_details 'calc w=1/[\s^2^(Fo^2^)+(0.0276P)^2^+2.5134P] where P=(Fo^2^+2Fc^2^)/3'
_refine_ls_weighting_scheme calc
_refine_ls_wR_factor_gt 0.0867
_refine_ls_wR_factor_ref 0.0901
_reflns_number_gt 2921
_reflns_number_total 3415
_reflns_threshold_expression >2sigma(I)
_cod_data_source_file ic901521j_si_002_2.cif
_cod_data_source_block complex1
_cod_depositor_comments
;
The following automatic conversions were performed:

'_symmetry_cell_setting' value 'Monoclinic' changed to 'monoclinic'
according to the built-in table from CIF Core dictionary named
'cif_core.dic' version 2.4.1 from 2010-06-29.

Automatic conversion script
Id: cif_fix_values 1646 2011-03-28 12:23:43Z adriana 
;
_cod_database_code 4314414

loop_
_symmetry_equiv_pos_as_xyz
'x, y, z'
'-x+1/2, y+1/2, -z+1/2'
'-x, -y, -z'
'x-1/2, -y-1/2, z-1/2'

loop_
_atom_site_label
_atom_site_type_symbol
_atom_site_fract_x
_atom_site_fract_y
_atom_site_fract_z
_atom_site_U_iso_or_equiv
_atom_site_adp_type
_atom_site_occupancy
_atom_site_symmetry_multiplicity
_atom_site_calc_flag
_atom_site_refinement_flags
_atom_site_disorder_assembly
_atom_site_disorder_group
Ag1 Ag 0.93757(3) 0.358501(14) -0.20636(4) 0.04038(11) Uani 1 1 d . . .
N1 N 0.8687(4) 0.34948(13) 0.4688(4) 0.0361(7) Uani 1 1 d . . .
N2 N 0.9064(4) 0.36393(12) 0.1142(4) 0.0309(6) Uani 1 1 d . . .
C1 C 0.7758(4) 0.38893(14) 0.3708(4) 0.0294(7) Uani 1 1 d . . .
H1A H 0.6990 0.4126 0.4222 0.035 Uiso 1 1 calc R . .
C2 C 0.7935(4) 0.39447(13) 0.1952(4) 0.0246(6) Uani 1 1 d . . .
C3 C 0.9941(5) 0.32418(16) 0.2110(5) 0.0361(8) Uani 1 1 d . . .
H3A H 1.0719 0.3009 0.1595 0.043 Uiso 1 1 calc R . .
C4 C 0.9732(5) 0.31644(15) 0.3860(5) 0.0375(8) Uani 1 1 d . . .
H4A H 1.0341 0.2872 0.4477 0.045 Uiso 1 1 calc R . .
S1 S 0.66989(10) 0.44823(3) 0.06495(10) 0.02564(16) Uani 1 1 d . . .
O1 O 0.5549(3) 0.47565(10) 0.1849(3) 0.0352(5) Uani 1 1 d . . .
N3 N 0.2550(4) 0.35756(13) -0.1594(4) 0.0356(6) Uani 1 1 d . . .
N4 N 0.6143(4) 0.36927(12) -0.1848(4) 0.0290(6) Uani 1 1 d . . .
C5 C 0.5322(4) 0.39845(13) -0.0704(4) 0.0242(6) Uani 1 1 d . . .
C6 C 0.3542(4) 0.39436(14) -0.0582(4) 0.0297(7) Uani 1 1 d . . .
H6A H 0.3026 0.4172 0.0204 0.036 Uiso 1 1 calc R . .
C7 C 0.3373(5) 0.32569(16) -0.2664(5) 0.0375(8) Uani 1 1 d . . .
H7A H 0.2734 0.2981 -0.3330 0.045 Uiso 1 1 calc R . .
C8 C 0.5150(5) 0.33186(16) -0.2828(4) 0.0350(7) Uani 1 1 d . . .
H8A H 0.5662 0.3096 -0.3632 0.042 Uiso 1 1 calc R . .
N5 N 0.9439(4) 0.21322(14) -0.2228(4) 0.0391(7) Uani 1 1 d . . .
O2 O 0.8683(6) 0.25214(15) -0.1557(6) 0.0876(13) Uani 1 1 d . . .
O3 O 0.9027(4) 0.16424(12) -0.1937(4) 0.0529(7) Uani 1 1 d . . .
O4 O 1.0592(5) 0.22144(19) -0.3201(6) 0.0925(15) Uani 1 1 d . . .
N6 N 0.0472(7) 0.5254(2) 0.2665(7) 0.0759(13) Uani 1 1 d . . .
C9 C 0.1372(7) 0.4934(2) 0.3429(6) 0.0520(11) Uani 1 1 d . . .
C10 C 0.2518(8) 0.4536(2) 0.4392(8) 0.0595(12) Uani 1 1 d D . .
H10A H 0.185(7) 0.431(2) 0.499(6) 0.10(2) Uiso 1 1 d D . .
H10C H 0.339(5) 0.464(3) 0.521(6) 0.13(3) Uiso 1 1 d D . .
H10B H 0.305(7) 0.4284(19) 0.376(7) 0.11(2) Uiso 1 1 d D . .

loop_
_atom_site_aniso_label
_atom_site_aniso_U_11
_atom_site_aniso_U_22
_atom_site_aniso_U_33
_atom_site_aniso_U_23
_atom_site_aniso_U_13
_atom_site_aniso_U_12
Ag1 0.02679(14) 0.0638(2) 0.03086(15) 0.00243(12) 0.00476(10) -0.00130(12)
N1 0.0404(17) 0.0405(17) 0.0265(14) 0.0004(12) 0.0005(12) 0.0027(13)
N2 0.0282(14) 0.0359(16) 0.0285(13) -0.0020(11) 0.0023(11) 0.0073(11)
C1 0.0292(16) 0.0328(18) 0.0264(15) -0.0016(13) 0.0032(12) 0.0027(13)
C2 0.0229(14) 0.0246(15) 0.0256(14) -0.0017(11) -0.0009(11) -0.0001(11)
C3 0.0338(18) 0.039(2) 0.0344(17) -0.0046(14) -0.0007(14) 0.0112(14)
C4 0.041(2) 0.0339(18) 0.0348(18) -0.0001(14) -0.0067(15) 0.0089(15)
S1 0.0283(4) 0.0233(4) 0.0251(4) -0.0011(3) 0.0019(3) 0.0013(3)
O1 0.0413(14) 0.0320(13) 0.0322(12) -0.0071(10) 0.0033(10) 0.0116(10)
N3 0.0256(14) 0.0402(17) 0.0404(16) -0.0026(13) 0.0017(12) -0.0007(12)
N4 0.0258(13) 0.0321(15) 0.0290(13) -0.0040(11) 0.0029(10) 0.0016(10)
C5 0.0264(15) 0.0246(15) 0.0210(13) 0.0008(11) 0.0008(11) 0.0018(11)
C6 0.0280(16) 0.0330(17) 0.0284(15) -0.0020(13) 0.0045(12) 0.0028(13)
C7 0.0292(17) 0.039(2) 0.0428(19) -0.0100(15) -0.0038(14) -0.0023(14)
C8 0.0307(17) 0.0412(19) 0.0326(17) -0.0123(14) 0.0017(13) 0.0029(14)
N5 0.0370(17) 0.0376(17) 0.0415(17) 0.0060(13) -0.0002(13) -0.0030(13)
O2 0.116(4) 0.0402(19) 0.113(3) -0.012(2) 0.038(3) 0.004(2)
O3 0.0602(19) 0.0339(15) 0.0648(19) 0.0017(13) 0.0084(15) -0.0099(13)
O4 0.074(3) 0.083(3) 0.127(4) 0.049(3) 0.040(3) 0.003(2)
N6 0.095(4) 0.065(3) 0.072(3) 0.012(2) 0.028(3) 0.004(3)
C9 0.063(3) 0.045(2) 0.053(2) -0.007(2) 0.028(2) -0.007(2)
C10 0.065(3) 0.049(3) 0.068(3) -0.006(2) 0.025(3) 0.002(2)

loop_
_atom_type_symbol
_atom_type_description
_atom_type_scat_dispersion_real
_atom_type_scat_dispersion_imag
_atom_type_scat_source
C C 0.0033 0.0016 'International Tables Vol C Tables 4.2.6.8 and 6.1.1.4'
H H 0.0000 0.0000 'International Tables Vol C Tables 4.2.6.8 and 6.1.1.4'
N N 0.0061 0.0033 'International Tables Vol C Tables 4.2.6.8 and 6.1.1.4'
O O 0.0106 0.0060 'International Tables Vol C Tables 4.2.6.8 and 6.1.1.4'
S S 0.1246 0.1234 'International Tables Vol C Tables 4.2.6.8 and 6.1.1.4'
Ag Ag -0.8971 1.1015 'International Tables Vol C Tables 4.2.6.8 and 6.1.1.4'

loop_
_geom_angle_atom_site_label_1
_geom_angle_atom_site_label_2
_geom_angle_atom_site_label_3
_geom_angle
_geom_angle_site_symmetry_1
_geom_angle_site_symmetry_3
_geom_angle_publ_flag
N3 Ag1 N1 103.93(11) 1_655 1_554 ?
N3 Ag1 N2 93.54(10) 1_655 . ?
N1 Ag1 N2 162.38(10) 1_554 . ?
N3 Ag1 N4 166.61(10) 1_655 . ?
N1 Ag1 N4 88.80(10) 1_554 . ?
N2 Ag1 N4 73.95(9) . . ?
C4 N1 C1 116.5(3) . . ?
C4 N1 Ag1 117.3(2) . 1_556 ?
C1 N1 Ag1 122.3(2) . 1_556 ?
C3 N2 C2 115.7(3) . . ?
C3 N2 Ag1 114.5(2) . . ?
C2 N2 Ag1 128.8(2) . . ?
N1 C1 C2 120.5(3) . . ?
N1 C1 H1A 119.8 . . ?
C2 C1 H1A 119.8 . . ?
N2 C2 C1 123.2(3) . . ?
N2 C2 S1 116.5(2) . . ?
C1 C2 S1 120.2(2) . . ?
N2 C3 C4 121.9(3) . . ?
N2 C3 H3A 119.0 . . ?
C4 C3 H3A 119.0 . . ?
N1 C4 C3 122.0(3) . . ?
N1 C4 H4A 119.0 . . ?
C3 C4 H4A 119.0 . . ?
O1 S1 C2 105.65(14) . . ?
O1 S1 C5 106.88(14) . . ?
C2 S1 C5 95.29(14) . . ?
C7 N3 C6 116.8(3) . . ?
C7 N3 Ag1 117.0(2) . 1_455 ?
C6 N3 Ag1 124.9(2) . 1_455 ?
C5 N4 C8 115.7(3) . . ?
C5 N4 Ag1 129.8(2) . . ?
C8 N4 Ag1 113.2(2) . . ?
N4 C5 C6 123.6(3) . . ?
N4 C5 S1 115.3(2) . . ?
C6 C5 S1 121.1(2) . . ?
N3 C6 C5 120.2(3) . . ?
N3 C6 H6A 119.9 . . ?
C5 C6 H6A 119.9 . . ?
N3 C7 C8 122.4(3) . . ?
N3 C7 H7A 118.8 . . ?
C8 C7 H7A 118.8 . . ?
N4 C8 C7 121.1(3) . . ?
N4 C8 H8A 119.5 . . ?
C7 C8 H8A 119.5 . . ?
O3 N5 O2 119.1(4) . . ?
O3 N5 O4 118.3(4) . . ?
O2 N5 O4 122.6(4) . . ?
N6 C9 C10 179.4(6) . . ?
C9 C10 H10A 108(4) . . ?
C9 C10 H10C 123(5) . . ?
H10A C10 H10C 103(3) . . ?
C9 C10 H10B 117(4) . . ?
H10A C10 H10B 102(3) . . ?
H10C C10 H10B 102(3) . . ?

loop_
_geom_bond_atom_site_label_1
_geom_bond_atom_site_label_2
_geom_bond_distance
_geom_bond_site_symmetry_2
_geom_bond_publ_flag
Ag1 N3 2.408(3) 1_655 ?
Ag1 N1 2.496(3) 1_554 ?
Ag1 N2 2.501(3) . ?
Ag1 N4 2.505(3) . ?
N1 C4 1.328(5) . ?
N1 C1 1.346(4) . ?
N1 Ag1 2.496(3) 1_556 ?
N2 C3 1.329(4) . ?
N2 C2 1.331(4) . ?
C1 C2 1.376(4) . ?
C1 H1A 0.9300 . ?
C2 S1 1.811(3) . ?
C3 C4 1.383(5) . ?
C3 H3A 0.9300 . ?
C4 H4A 0.9300 . ?
S1 O1 1.491(2) . ?
S1 C5 1.819(3) . ?
N3 C7 1.324(5) . ?
N3 C6 1.339(4) . ?
N3 Ag1 2.408(3) 1_455 ?
N4 C5 1.328(4) . ?
N4 C8 1.337(4) . ?
C5 C6 1.376(4) . ?
C6 H6A 0.9300 . ?
C7 C8 1.384(5) . ?
C7 H7A 0.9300 . ?
C8 H8A 0.9300 . ?
N5 O3 1.225(4) . ?
N5 O2 1.229(5) . ?
N5 O4 1.233(4) . ?
N6 C9 1.136(7) . ?
C9 C10 1.430(8) . ?
C10 H10A 0.893(15) . ?
C10 H10C 0.892(15) . ?
C10 H10B 0.893(15) . ?

loop_
_geom_torsion_atom_site_label_1
_geom_torsion_atom_site_label_2
_geom_torsion_atom_site_label_3
_geom_torsion_atom_site_label_4
_geom_torsion
_geom_torsion_site_symmetry_1
_geom_torsion_site_symmetry_2
_geom_torsion_site_symmetry_3
_geom_torsion_site_symmetry_4
_geom_torsion_publ_flag
N3 Ag1 N2 C3 -52.8(3) 1_655 . . . ?
N1 Ag1 N2 C3 119.9(3) 1_554 . . . ?
N4 Ag1 N2 C3 132.1(3) . . . . ?
N3 Ag1 N2 C2 139.4(3) 1_655 . . . ?
N1 Ag1 N2 C2 -47.8(5) 1_554 . . . ?
N4 Ag1 N2 C2 -35.7(3) . . . . ?
C4 N1 C1 C2 -1.2(5) . . . . ?
Ag1 N1 C1 C2 156.0(2) 1_556 . . . ?
C3 N2 C2 C1 4.6(5) . . . . ?
Ag1 N2 C2 C1 172.3(2) . . . . ?
C3 N2 C2 S1 -179.1(3) . . . . ?
Ag1 N2 C2 S1 -11.5(4) . . . . ?
N1 C1 C2 N2 -3.2(5) . . . . ?
N1 C1 C2 S1 -179.3(3) . . . . ?
C2 N2 C3 C4 -2.0(5) . . . . ?
Ag1 N2 C3 C4 -171.4(3) . . . . ?
C1 N1 C4 C3 3.8(5) . . . . ?
Ag1 N1 C4 C3 -154.6(3) 1_556 . . . ?
N2 C3 C4 N1 -2.3(6) . . . . ?
N2 C2 S1 O1 179.9(2) . . . . ?
C1 C2 S1 O1 -3.8(3) . . . . ?
N2 C2 S1 C5 70.7(3) . . . . ?
C1 C2 S1 C5 -113.0(3) . . . . ?
N3 Ag1 N4 C5 13.5(6) 1_655 . . . ?
N1 Ag1 N4 C5 -148.7(3) 1_554 . . . ?
N2 Ag1 N4 C5 35.0(3) . . . . ?
N3 Ag1 N4 C8 -152.8(4) 1_655 . . . ?
N1 Ag1 N4 C8 45.0(2) 1_554 . . . ?
N2 Ag1 N4 C8 -131.3(3) . . . . ?
C8 N4 C5 C6 -4.4(5) . . . . ?
Ag1 N4 C5 C6 -170.4(2) . . . . ?
C8 N4 C5 S1 178.9(3) . . . . ?
Ag1 N4 C5 S1 12.8(4) . . . . ?
O1 S1 C5 N4 -179.1(2) . . . . ?
C2 S1 C5 N4 -71.0(3) . . . . ?
O1 S1 C5 C6 4.0(3) . . . . ?
C2 S1 C5 C6 112.1(3) . . . . ?
C7 N3 C6 C5 1.1(5) . . . . ?
Ag1 N3 C6 C5 -165.3(2) 1_455 . . . ?
N4 C5 C6 N3 3.2(5) . . . . ?
S1 C5 C6 N3 179.8(2) . . . . ?
C6 N3 C7 C8 -3.9(5) . . . . ?
Ag1 N3 C7 C8 163.6(3) 1_455 . . . ?
C5 N4 C8 C7 1.5(5) . . . . ?
Ag1 N4 C8 C7 169.8(3) . . . . ?
N3 C7 C8 N4 2.7(6) . . . . ?
